data_4329798
loop_
_publ_author_name
'Celedonio M. \'Alvarez'
'H\'ector Barbero'
'Luis A. Garc\'ia-Escudero'
'Jose M. Mart\'in-Alvarez'
'Cristina Mart\'inez-P\'erez'
'Daniel Miguel'

_publ_contact_author
;
 Jose M. Martin-Alvarez
 Departamento de Quimica Inorganica
 Facultad de Ciencias
 Universidad de Valladolid
 E47005
 Valladolid
 Spain
;
_publ_contact_author_email jmmartin@qi.uva.es
_publ_contact_author_fax '+34 983 423013'
_publ_contact_author_phone '+34 983 423232'
_publ_section_title
;
 \h6-Hexahelicene Complexes of Iridium and Ruthenium: Running along the
 Helix
;
_journal_name_full 'Inorganic Chemistry'
_journal_page_first 8103
_journal_page_last 8111
_journal_paper_doi 10.1021/ic300462z
_journal_volume 51
_journal_year 2012
_chemical_formula_sum 'C38 H34 B2 F8 Ru'
_chemical_formula_weight 765.34
_chemical_name_systematic
;
 ?
;
_space_group_IT_number 14
_symmetry_cell_setting monoclinic
_symmetry_space_group_name_Hall '-P 2ybc'
_symmetry_space_group_name_H-M 'P 1 21/c 1'
_atom_sites_solution_hydrogens geom
_atom_sites_solution_primary direct
_atom_sites_solution_secondary difmap
_audit_creation_method SHELXL-97
_cell_angle_alpha 90.00
_cell_angle_beta 108.370(12)
_cell_angle_gamma 90.00
_cell_formula_units_Z 4
_cell_length_a 16.3654(18)
_cell_length_b 15.8012(15)
_cell_length_c 14.3552(16)
_cell_measurement_reflns_used 3806
_cell_measurement_temperature 293(2)
_cell_measurement_theta_max 28.6540
_cell_measurement_theta_min 2.8869
_cell_volume 3523.0(7)
_computing_cell_refinement
;
CrysAlisPro, Oxford Diffraction Ltd.,
Version 1.171.33.51 (release 27-10-2009 CrysAlis171 .NET)
(compiled Oct 27 2009,12:04:35)
;
_computing_data_collection
;
CrysAlisPro, Oxford Diffraction Ltd.,
Version 1.171.33.51 (release 27-10-2009 CrysAlis171 .NET)
(compiled Oct 27 2009,12:04:35)
;
_computing_data_reduction
;
CrysAlisPro, Oxford Diffraction Ltd.,
Version 1.171.33.51 (release 27-10-2009 CrysAlis171 .NET)
(compiled Oct 27 2009,12:04:35)
;
_computing_molecular_graphics 'SHELXL-97 (Sheldrick, 2008)'
_computing_publication_material 'SHELXL-97 (Sheldrick, 2008)'
_computing_structure_refinement 'SHELXL-97 (Sheldrick, 2008)'
_computing_structure_solution 'SHELXL-97 (Sheldrick, 2008)'
_diffrn_ambient_temperature 293(2)
_diffrn_detector_area_resol_mean 10.4757
_diffrn_measured_fraction_theta_full 0.986
_diffrn_measured_fraction_theta_max 0.797
_diffrn_measurement_details
;
  1 omega  -56.00   28.00   1.0000   60.0000
omega____ theta____ kappa____ phi______ frames
    -       10.3773  -37.0000  -90.0000 84

  2 omega   -5.00   74.00   1.0000   60.0000
omega____ theta____ kappa____ phi______ frames
    -       10.3773   77.0000   30.0000 79

;
_diffrn_measurement_device_type 'SuperNova, Dual, Cu at zero, Atlas'
_diffrn_measurement_method '\w scans'
_diffrn_orient_matrix_UB_11 -0.0214591753
_diffrn_orient_matrix_UB_12 -0.0050325776
_diffrn_orient_matrix_UB_13 -0.0451387047
_diffrn_orient_matrix_UB_21 -0.0347072370
_diffrn_orient_matrix_UB_22 -0.0289279526
_diffrn_orient_matrix_UB_23 0.0070654779
_diffrn_orient_matrix_UB_31 -0.0323131776
_diffrn_orient_matrix_UB_32 0.0343266267
_diffrn_orient_matrix_UB_33 -0.0006255144
_diffrn_radiation_monochromator mirror
_diffrn_radiation_source 'SuperNova (Mo) x-ray Source'
_diffrn_radiation_type 'Mo K\a'
_diffrn_radiation_wavelength 0.71073
_diffrn_reflns_av_R_equivalents 0.1213
_diffrn_reflns_av_sigmaI/netI 0.1844
_diffrn_reflns_limit_h_max 19
_diffrn_reflns_limit_h_min -21
_diffrn_reflns_limit_k_max 17
_diffrn_reflns_limit_k_min -21
_diffrn_reflns_limit_l_max 19
_diffrn_reflns_limit_l_min -14
_diffrn_reflns_number 13233
_diffrn_reflns_theta_full 25.25
_diffrn_reflns_theta_max 28.76
_diffrn_reflns_theta_min 2.89
_exptl_absorpt_coefficient_mu 0.514
_exptl_absorpt_correction_T_max 0.979
_exptl_absorpt_correction_T_min 0.954
_exptl_absorpt_correction_type analytical
_exptl_absorpt_process_details
;
CrysAlisPro, Oxford Diffraction Ltd.,
Version 1.171.33.51 (release 27-10-2009 CrysAlis171 .NET)
(compiled Oct 27 2009,12:04:35)
Analytical numeric absorption correction using a multifaceted crystal
            model based on expressions derived by R.C. Clark & J.S. Reid.
(Clark, R. C. & Reid, J. S. (1995). Acta Cryst. A51, 887-897)
;
_exptl_crystal_colour RED
_exptl_crystal_density_diffrn 1.443
_exptl_crystal_description PRISM
_exptl_crystal_F_000 1552
_exptl_crystal_size_max 0.2658
_exptl_crystal_size_mid 0.1659
_exptl_crystal_size_min 0.0888
_refine_diff_density_max 0.579
_refine_diff_density_min -0.381
_refine_diff_density_rms 0.081
_refine_ls_extinction_method none
_refine_ls_goodness_of_fit_ref 1.010
_refine_ls_hydrogen_treatment constr
_refine_ls_matrix_type full
_refine_ls_number_parameters 478
_refine_ls_number_reflns 7298
_refine_ls_number_restraints 222
_refine_ls_restrained_S_all 1.010
_refine_ls_R_factor_all 0.2321
_refine_ls_R_factor_gt 0.0936
_refine_ls_shift/su_max 0.000
_refine_ls_shift/su_mean 0.000
_refine_ls_structure_factor_coef Fsqd
_refine_ls_weighting_details 'calc w=1/[\s^2^(Fo^2^)+(0.1171P)^2^+0.0000P] where P=(Fo^2^+2Fc^2^)/3'
_refine_ls_weighting_scheme calc
_refine_ls_wR_factor_gt 0.2243
_refine_ls_wR_factor_ref 0.2588
_reflns_number_gt 2759
_reflns_number_total 7298
_reflns_threshold_expression >2\s(I)
_cod_data_source_file ic300462z_si_002.cif
_cod_data_source_block 8
_cod_original_cell_volume 3523.0(6)
_cod_database_code 4329798

loop_
_symmetry_equiv_pos_as_xyz
'x, y, z'
'-x, y+1/2, -z+1/2'
'-x, -y, -z'
'x, -y-1/2, z-1/2'

loop_
_atom_site_label
_atom_site_type_symbol
_atom_site_fract_x
_atom_site_fract_y
_atom_site_fract_z
_atom_site_U_iso_or_equiv
_atom_site_adp_type
_atom_site_occupancy
_atom_site_symmetry_multiplicity
_atom_site_calc_flag
_atom_site_refinement_flags
_atom_site_disorder_assembly
_atom_site_disorder_group
Ru1 Ru 0.39186(4) 0.52438(4) 0.21587(5) 0.0700(3) Uani 1 1 d . . .
C1 C 0.2911(6) 0.4366(5) 0.1338(6) 0.075(2) Uani 1 1 d . . .
H1 H 0.2606 0.4042 0.1709 0.090 Uiso 1 1 calc R . .
C2 C 0.3683(7) 0.4041(5) 0.1287(8) 0.092(3) Uani 1 1 d . . .
C3 C 0.4208(7) 0.4572(6) 0.0930(7) 0.092(3) Uani 1 1 d . . .
H3 H 0.4802 0.4400 0.1012 0.110 Uiso 1 1 calc R . .
C4 C 0.3961(7) 0.5402(6) 0.0659(7) 0.088(3) Uani 1 1 d . . .
H4 H 0.4381 0.5794 0.0539 0.105 Uiso 1 1 calc R . .
C5 C 0.3154(6) 0.5718(5) 0.0669(6) 0.074(2) Uani 1 1 d . . .
C6 C 0.2919(8) 0.6588(6) 0.0445(7) 0.096(3) Uani 1 1 d . . .
H6 H 0.3250 0.6929 0.0177 0.115 Uiso 1 1 calc R . .
C7 C 0.2243(9) 0.6901(7) 0.0615(9) 0.120(4) Uani 1 1 d . . .
H7 H 0.2135 0.7477 0.0515 0.144 Uiso 1 1 calc R . .
C8 C 0.1675(7) 0.6416(7) 0.0937(8) 0.102(3) Uani 1 1 d . . .
C9 C 0.1028(9) 0.6786(10) 0.1243(11) 0.138(5) Uani 1 1 d . . .
H9 H 0.0931 0.7365 0.1151 0.166 Uiso 1 1 calc R . .
C10 C 0.0529(9) 0.6332(13) 0.1673(12) 0.138(5) Uani 1 1 d . . .
H10 H 0.0175 0.6607 0.1971 0.166 Uiso 1 1 calc R . .
C11 C 0.0563(8) 0.5427(12) 0.1656(11) 0.129(4) Uani 1 1 d . . .
C12 C 0.0044(11) 0.4975(16) 0.2108(12) 0.156(7) Uani 1 1 d . . .
H12 H -0.0287 0.5263 0.2426 0.187 Uiso 1 1 calc R . .
C13 C 0.0033(12) 0.4121(18) 0.2074(13) 0.171(8) Uani 1 1 d . . .
H13 H -0.0252 0.3821 0.2436 0.206 Uiso 1 1 calc R . .
C14 C 0.0442(9) 0.3681(12) 0.1504(10) 0.128(5) Uani 1 1 d . . .
C15 C 0.0381(13) 0.2779(15) 0.1420(13) 0.166(7) Uani 1 1 d . . .
H15 H 0.0065 0.2501 0.1765 0.199 Uiso 1 1 calc R . .
C16 C 0.0742(13) 0.2305(13) 0.0883(14) 0.172(8) Uani 1 1 d . . .
H16 H 0.0723 0.1717 0.0906 0.207 Uiso 1 1 calc R . .
C17 C 0.1154(9) 0.2718(9) 0.0278(11) 0.124(4) Uani 1 1 d . . .
C18 C 0.1446(10) 0.2268(9) -0.0361(13) 0.137(5) Uani 1 1 d . . .
H18 H 0.1391 0.1682 -0.0364 0.164 Uiso 1 1 calc R . .
C19 C 0.1810(9) 0.2621(9) -0.0992(12) 0.135(5) Uani 1 1 d . . .
H19 H 0.2039 0.2287 -0.1382 0.162 Uiso 1 1 calc R . .
C20 C 0.1833(7) 0.3549(9) -0.1040(9) 0.111(3) Uani 1 1 d . . .
C21 C 0.1533(6) 0.4010(7) -0.0407(8) 0.093(3) Uani 1 1 d . . .
H21 H 0.1519 0.4597 -0.0454 0.112 Uiso 1 1 calc R . .
C22 C 0.1248(7) 0.3616(8) 0.0309(9) 0.102(3) Uani 1 1 d . . .
C23 C 0.0959(7) 0.4086(9) 0.1012(8) 0.107(4) Uani 1 1 d . . .
C24 C 0.1106(7) 0.5016(8) 0.1236(8) 0.097(3) Uani 1 1 d . . .
C25 C 0.1778(6) 0.5509(6) 0.1041(7) 0.087(3) Uani 1 1 d . . .
C26 C 0.2584(6) 0.5188(6) 0.0991(6) 0.074(2) Uani 1 1 d . . .
C27 C 0.3951(7) 0.3166(6) 0.1617(9) 0.124(4) Uani 1 1 d . . .
H27A H 0.3755 0.2786 0.1070 0.185 Uiso 1 1 calc R . .
H27B H 0.3705 0.3005 0.2116 0.185 Uiso 1 1 calc R . .
H27C H 0.4568 0.3140 0.1879 0.185 Uiso 1 1 calc R . .
C28 C 0.2173(7) 0.3979(9) -0.1800(10) 0.140(5) Uani 1 1 d . . .
H28A H 0.1867 0.3767 -0.2443 0.211 Uiso 1 1 calc R . .
H28B H 0.2776 0.3861 -0.1651 0.211 Uiso 1 1 calc R . .
H28C H 0.2088 0.4580 -0.1783 0.211 Uiso 1 1 calc R . .
C29 C 0.6049(7) 0.5781(11) 0.2963(10) 0.156(6) Uani 1 1 d . . .
H29A H 0.6051 0.6270 0.2568 0.234 Uiso 1 1 calc R . .
H29B H 0.6153 0.5284 0.2633 0.234 Uiso 1 1 calc R . .
H29C H 0.6492 0.5836 0.3585 0.234 Uiso 1 1 calc R . .
C30 C 0.5204(6) 0.5707(8) 0.3123(8) 0.095(3) Uani 1 1 d . . .
C31 C 0.4969(7) 0.4941(6) 0.3526(7) 0.090(3) Uani 1 1 d . . .
H31 H 0.5312 0.4427 0.3554 0.108 Uiso 1 1 calc R . .
C32 C 0.4165(7) 0.4885(6) 0.3727(7) 0.092(3) Uani 1 1 d . . .
H32 H 0.3966 0.4335 0.3888 0.111 Uiso 1 1 calc R . .
C33 C 0.3615(7) 0.5562(7) 0.3536(7) 0.091(3) Uani 1 1 d . . .
C34 C 0.3869(7) 0.6309(6) 0.3122(7) 0.092(3) Uani 1 1 d . . .
H34 H 0.3442 0.6756 0.2867 0.110 Uiso 1 1 calc R . .
C35 C 0.4639(7) 0.6352(6) 0.2929(8) 0.097(3) Uani 1 1 d . . .
H35 H 0.4734 0.6826 0.2535 0.116 Uiso 1 1 calc R . .
C36 C 0.2730(8) 0.5547(9) 0.3693(10) 0.125(4) Uani 1 1 d . . .
H36 H 0.2307 0.5777 0.3101 0.150 Uiso 1 1 calc R . .
C37 C 0.2747(13) 0.6092(12) 0.4507(14) 0.232(10) Uani 1 1 d . . .
H37A H 0.2727 0.5753 0.5054 0.349 Uiso 1 1 calc R . .
H37B H 0.2259 0.6464 0.4318 0.349 Uiso 1 1 calc R . .
H37C H 0.3267 0.6420 0.4691 0.349 Uiso 1 1 calc R . .
C38 C 0.2453(3) 0.4632(3) 0.3847(3) 0.159(6) Uani 1 1 d . . .
H38A H 0.1980 0.4458 0.3290 0.238 Uiso 1 1 d R . .
H38B H 0.2279 0.4617 0.4426 0.238 Uiso 1 1 d R . .
H38C H 0.2930 0.4255 0.3926 0.238 Uiso 1 1 d R . .
B1A B 0.7260(3) 0.3891(3) 0.2121(3) 0.243(18) Uani 0.233(16) 1 d PRU A 1
F1A F 0.6496(3) 0.4259(3) 0.1588(3) 0.087(9) Uani 0.233(16) 1 d PRU A 1
F2A F 0.7196(3) 0.3029(3) 0.2031(3) 0.129(11) Uani 0.233(16) 1 d PRU A 1
F3A F 0.7905(3) 0.4165(3) 0.1785(3) 0.38(4) Uani 0.233(16) 1 d PRU A 1
F4A F 0.7438(3) 0.4117(3) 0.3087(3) 0.23(2) Uani 0.233(16) 1 d PRU A 1
B1B B 0.6905(3) 0.3690(3) 0.2377(3) 0.185(10) Uani 0.767(16) 1 d PRU A 2
F1B F 0.6552(3) 0.4196(3) 0.1565(3) 0.326(13) Uani 0.767(16) 1 d PRU A 2
F2B F 0.7309(3) 0.3010(3) 0.2131(3) 0.340(13) Uani 0.767(16) 1 d PRU A 2
F3B F 0.6272(3) 0.3449(3) 0.2732(3) 0.214(7) Uani 0.767(16) 1 d PRU A 2
F4B F 0.7509(3) 0.4148(3) 0.3079(3) 0.359(14) Uani 0.767(16) 1 d PRU A 2
B2A B 0.4794(3) 0.2449(3) 0.4500(3) 0.130(8) Uani 0.547(11) 1 d PRU B 3
F5A F 0.4328(3) 0.3113(3) 0.4717(3) 0.187(8) Uani 0.547(11) 1 d PRU B 3
F6A F 0.5136(3) 0.2676(3) 0.3831(3) 0.144(6) Uani 0.547(11) 1 d PRU B 3
F7A F 0.4273(3) 0.1771(3) 0.4273(3) 0.224(10) Uani 0.547(11) 1 d PRU B 3
F8 F 0.5309(3) 0.2197(3) 0.5401(3) 0.169(7) Uani 0.547(11) 1 d PRU B 3
B2B B 0.4591(3) 0.2639(3) 0.4379(3) 0.125(10) Uani 0.453(11) 1 d PRU B 4
F5B F 0.4276(3) 0.2996(3) 0.5084(3) 0.178(9) Uani 0.453(11) 1 d PRU B 4
F6B F 0.5273(3) 0.3071(3) 0.4388(3) 0.184(10) Uani 0.453(11) 1 d PRU B 4
F7B F 0.4680(3) 0.1805(3) 0.4509(3) 0.162(8) Uani 0.453(11) 1 d PRU B 4
F9 F 0.3849(3) 0.2661(3) 0.3600(3) 0.161(8) Uani 0.453(11) 1 d PRU B 4

loop_
_atom_site_aniso_label
_atom_site_aniso_U_11
_atom_site_aniso_U_22
_atom_site_aniso_U_33
_atom_site_aniso_U_23
_atom_site_aniso_U_13
_atom_site_aniso_U_12
Ru1 0.0768(5) 0.0503(4) 0.0728(6) 0.0071(4) 0.0090(4) 0.0040(4)
C1 0.085(6) 0.065(5) 0.051(6) 0.017(4) -0.013(5) -0.007(5)
C2 0.106(8) 0.054(5) 0.092(8) 0.001(5) -0.005(6) 0.012(6)
C3 0.109(7) 0.075(6) 0.078(7) -0.007(5) 0.011(6) 0.026(6)
C4 0.112(7) 0.072(6) 0.082(7) -0.008(5) 0.035(6) 0.002(6)
C5 0.096(7) 0.061(5) 0.060(6) 0.004(4) 0.015(5) 0.002(5)
C6 0.124(9) 0.077(6) 0.080(7) 0.027(6) 0.023(7) 0.006(7)
C7 0.144(10) 0.072(7) 0.136(11) 0.037(7) 0.032(9) 0.017(8)
C8 0.099(8) 0.086(7) 0.103(9) 0.013(6) 0.008(7) 0.027(7)
C9 0.103(10) 0.139(12) 0.146(13) -0.017(10) 0.003(9) 0.041(9)
C10 0.092(9) 0.165(16) 0.146(13) -0.035(12) 0.020(9) 0.026(10)
C11 0.074(7) 0.182(16) 0.125(11) -0.006(11) 0.022(7) 0.005(9)
C12 0.106(10) 0.25(2) 0.114(12) -0.017(15) 0.033(9) 0.003(15)
C13 0.136(13) 0.28(3) 0.103(12) 0.010(16) 0.046(10) -0.028(17)
C14 0.123(10) 0.151(13) 0.086(10) 0.033(10) -0.003(8) -0.038(10)
C15 0.184(16) 0.19(2) 0.112(15) 0.061(13) 0.023(11) -0.049(15)
C16 0.199(19) 0.147(15) 0.129(17) 0.039(13) -0.008(12) -0.062(15)
C17 0.140(11) 0.104(10) 0.095(10) 0.013(9) -0.010(8) -0.026(9)
C18 0.152(12) 0.099(10) 0.142(15) 0.006(10) 0.021(10) -0.012(9)
C19 0.130(10) 0.112(11) 0.136(13) -0.027(9) 0.005(9) -0.004(9)
C20 0.092(7) 0.133(11) 0.091(9) -0.003(8) 0.002(7) -0.018(8)
C21 0.089(7) 0.103(8) 0.065(7) 0.002(6) -0.008(6) -0.001(6)
C22 0.098(8) 0.112(9) 0.079(9) 0.008(7) 0.005(7) -0.015(7)
C23 0.088(7) 0.143(11) 0.070(8) 0.031(8) -0.006(6) -0.017(8)
C24 0.082(7) 0.112(9) 0.073(7) 0.010(6) -0.010(6) 0.011(7)
C25 0.070(6) 0.092(7) 0.085(7) 0.018(5) 0.005(5) 0.007(5)
C26 0.082(6) 0.072(5) 0.045(5) 0.003(5) -0.012(5) 0.007(5)
C27 0.142(9) 0.070(6) 0.134(10) 0.016(7) 0.007(8) 0.029(7)
C28 0.110(9) 0.165(13) 0.134(12) 0.008(10) 0.019(8) -0.018(9)
C29 0.092(8) 0.213(17) 0.150(13) 0.017(11) 0.020(8) -0.020(9)
C30 0.077(7) 0.115(9) 0.086(8) 0.019(7) 0.014(6) 0.001(7)
C31 0.098(8) 0.071(6) 0.082(7) 0.010(5) 0.001(6) 0.026(5)
C32 0.100(7) 0.068(6) 0.090(8) 0.027(5) 0.003(6) -0.008(6)
C33 0.105(7) 0.082(6) 0.073(7) 0.009(5) 0.009(6) -0.004(6)
C34 0.105(8) 0.067(6) 0.078(7) 0.001(5) -0.007(6) 0.023(6)
C35 0.093(7) 0.071(6) 0.101(8) 0.017(6) -0.006(7) -0.018(6)
C36 0.130(10) 0.138(10) 0.114(10) -0.010(8) 0.049(8) 0.010(9)
C37 0.30(2) 0.196(18) 0.24(2) -0.085(17) 0.15(2) -0.045(17)
C38 0.181(14) 0.126(12) 0.193(15) 0.006(10) 0.093(12) -0.023(10)
B1A 0.33(3) 0.16(3) 0.20(3) -0.03(3) 0.03(3) -0.01(3)
F1A 0.20(2) 0.049(12) 0.027(12) 0.025(10) 0.050(14) 0.025(15)
F2A 0.21(3) 0.042(14) 0.17(2) -0.033(16) 0.12(2) -0.004(17)
F3A 0.41(7) 0.36(6) 0.37(6) -0.18(5) 0.12(6) -0.07(6)
F4A 0.34(4) 0.14(3) 0.15(3) -0.10(3) -0.02(3) -0.04(3)
B1B 0.29(2) 0.091(14) 0.156(19) 0.006(15) 0.046(19) 0.007(17)
F1B 0.34(2) 0.25(2) 0.30(3) 0.004(19) -0.02(2) -0.03(2)
F2B 0.39(3) 0.21(2) 0.35(3) -0.02(2) 0.03(2) 0.02(2)
F3B 0.222(13) 0.218(15) 0.229(15) 0.056(11) 0.107(12) 0.001(10)
F4B 0.48(3) 0.26(2) 0.25(2) 0.00(2) -0.01(2) -0.06(2)
B2A 0.166(18) 0.071(12) 0.184(18) 0.096(13) 0.099(16) 0.062(14)
F5A 0.35(2) 0.096(10) 0.146(14) 0.068(10) 0.116(14) 0.080(13)
F6A 0.167(13) 0.132(12) 0.135(12) 0.009(9) 0.049(9) 0.022(10)
F7A 0.174(16) 0.144(15) 0.31(2) -0.023(16) 0.011(16) -0.034(12)
F8 0.177(13) 0.160(12) 0.148(13) 0.029(11) 0.018(10) 0.051(11)
B2B 0.17(2) 0.061(13) 0.15(2) 0.021(15) 0.063(18) 0.077(16)
F5B 0.28(2) 0.188(19) 0.086(12) 0.009(11) 0.093(13) 0.058(17)
F6B 0.162(15) 0.143(15) 0.26(2) 0.079(17) 0.087(16) 0.016(12)
F7B 0.117(12) 0.080(11) 0.27(2) -0.029(13) 0.037(13) -0.010(9)
F9 0.137(13) 0.202(18) 0.139(15) 0.026(13) 0.038(11) -0.034(13)

loop_
_atom_type_symbol
_atom_type_description
_atom_type_scat_dispersion_real
_atom_type_scat_dispersion_imag
_atom_type_scat_source
C C 0.0033 0.0016 'International Tables Vol C Tables 4.2.6.8 and 6.1.1.4'
H H 0.0000 0.0000 'International Tables Vol C Tables 4.2.6.8 and 6.1.1.4'
B B 0.0013 0.0007 'International Tables Vol C Tables 4.2.6.8 and 6.1.1.4'
F F 0.0171 0.0103 'International Tables Vol C Tables 4.2.6.8 and 6.1.1.4'
Ru Ru -1.2594 0.8363 'International Tables Vol C Tables 4.2.6.8 and 6.1.1.4'

loop_
_exptl_crystal_face_index_h
_exptl_crystal_face_index_k
_exptl_crystal_face_index_l
_exptl_crystal_face_perp_dist
_exptl_oxdiff_crystal_face_indexfrac_h
_exptl_oxdiff_crystal_face_indexfrac_k
_exptl_oxdiff_crystal_face_indexfrac_l
_exptl_oxdiff_crystal_face_x
_exptl_oxdiff_crystal_face_y
_exptl_oxdiff_crystal_face_z
0 -1 1 0.0700 0.0000 -1.0000 1.0000 -0.0265 -0.0634 0.0020
0 1 -1 0.0700 -0.0000 1.0000 -1.0000 0.0265 0.0634 -0.0020
0 -1 -1 0.0890 -0.0000 -1.0000 -1.0000 0.0164 0.0060 0.0665
0 1 1 0.1360 0.0000 1.0000 1.0000 -0.0164 -0.0060 -0.0665
1 0 0 0.0444 1.0000 -0.0000 0.0000 -0.0451 0.0070 -0.0007
-1 0 0 0.0444 -1.0000 0.0000 -0.0000 0.0451 -0.0070 0.0007

loop_
_geom_angle_atom_site_label_1
_geom_angle_atom_site_label_2
_geom_angle_atom_site_label_3
_geom_angle
C4 Ru1 C1 78.2(3)
C4 Ru1 C34 123.4(4)
C1 Ru1 C34 130.7(4)
C4 Ru1 C35 103.0(4)
C1 Ru1 C35 164.8(4)
C34 Ru1 C35 36.4(4)
C4 Ru1 C31 129.7(4)
C1 Ru1 C31 125.5(3)
C34 Ru1 C31 77.3(4)
C35 Ru1 C31 65.4(4)
C4 Ru1 C32 165.7(4)
C1 Ru1 C32 104.3(3)
C34 Ru1 C32 65.8(4)
C35 Ru1 C32 78.4(4)
C31 Ru1 C32 37.7(4)
C4 Ru1 C3 36.6(3)
C1 Ru1 C3 65.6(4)
C34 Ru1 C3 157.0(4)
C35 Ru1 C3 124.1(5)
C31 Ru1 C3 107.4(4)
C32 Ru1 C3 131.3(4)
C4 Ru1 C5 37.3(3)
C1 Ru1 C5 66.4(3)
C34 Ru1 C5 103.0(3)
C35 Ru1 C5 105.2(4)
C31 Ru1 C5 164.2(4)
C32 Ru1 C5 156.5(4)
C3 Ru1 C5 66.3(3)
C4 Ru1 C2 66.5(4)
C1 Ru1 C2 36.4(3)
C34 Ru1 C2 165.4(5)
C35 Ru1 C2 157.6(5)
C31 Ru1 C2 105.1(3)
C32 Ru1 C2 107.0(4)
C3 Ru1 C2 36.7(3)
C5 Ru1 C2 78.7(3)
C4 Ru1 C33 157.8(4)
C1 Ru1 C33 106.1(4)
C34 Ru1 C33 37.9(4)
C35 Ru1 C33 67.2(4)
C31 Ru1 C33 66.0(4)
C32 Ru1 C33 35.6(4)
C3 Ru1 C33 164.6(4)
C5 Ru1 C33 123.7(4)
C2 Ru1 C33 129.5(4)
C4 Ru1 C30 104.8(4)
C1 Ru1 C30 159.6(4)
C34 Ru1 C30 64.9(4)
C35 Ru1 C30 35.2(4)
C31 Ru1 C30 37.8(4)
C32 Ru1 C30 68.0(4)
C3 Ru1 C30 104.5(4)
C5 Ru1 C30 127.8(4)
C2 Ru1 C30 125.7(4)
C33 Ru1 C30 78.9(4)
C4 Ru1 C26 66.7(4)
C1 Ru1 C26 37.1(3)
C34 Ru1 C26 105.9(3)
C35 Ru1 C26 129.2(4)
C31 Ru1 C26 158.7(4)
C32 Ru1 C26 123.6(4)
C3 Ru1 C26 78.2(3)
C5 Ru1 C26 36.8(3)
C2 Ru1 C26 66.6(3)
C33 Ru1 C26 103.2(4)
C30 Ru1 C26 162.3(4)
C2 C1 C26 124.2(9)
C2 C1 Ru1 73.7(5)
C26 C1 Ru1 75.4(5)
C1 C2 C3 118.0(8)
C1 C2 C27 120.7(11)
C3 C2 C27 121.2(10)
C1 C2 Ru1 69.9(5)
C3 C2 Ru1 71.4(5)
C27 C2 Ru1 129.1(8)
C4 C3 C2 120.4(9)
C4 C3 Ru1 70.0(5)
C2 C3 Ru1 71.9(6)
C3 C4 C5 121.3(9)
C3 C4 Ru1 73.4(6)
C5 C4 Ru1 73.3(5)
C4 C5 C26 120.0(8)
C4 C5 C6 121.3(9)
C26 C5 C6 118.4(9)
C4 C5 Ru1 69.5(5)
C26 C5 Ru1 73.8(5)
C6 C5 Ru1 124.3(6)
C7 C6 C5 120.3(10)
C6 C7 C8 123.3(10)
C7 C8 C9 121.8(12)
C7 C8 C25 120.8(10)
C9 C8 C25 117.3(12)
C10 C9 C8 122.7(14)
C9 C10 C11 118.9(14)
C24 C11 C12 121.6(17)
C24 C11 C10 120.6(14)
C12 C11 C10 117.7(17)
C13 C12 C11 119.4(18)
C12 C13 C14 121.0(18)
C13 C14 C23 122.8(16)
C13 C14 C15 120.7(18)
C23 C14 C15 116.5(17)
C16 C15 C14 124.9(18)
C15 C16 C17 119(2)
C18 C17 C16 120.6(17)
C18 C17 C22 118.9(14)
C16 C17 C22 120.6(17)
C19 C18 C17 124.0(15)
C18 C19 C20 117.8(14)
C21 C20 C19 118.6(12)
C21 C20 C28 121.5(12)
C19 C20 C28 119.9(14)
C20 C21 C22 121.5(11)
C21 C22 C17 118.5(13)
C21 C22 C23 122.8(11)
C17 C22 C23 118.4(13)
C14 C23 C22 119.6(14)
C14 C23 C24 114.5(14)
C22 C23 C24 125.7(10)
C11 C24 C25 117.7(12)
C11 C24 C23 118.0(13)
C25 C24 C23 124.3(11)
C26 C25 C24 126.0(9)
C26 C25 C8 115.1(9)
C24 C25 C8 118.8(10)
C1 C26 C5 115.6(8)
C1 C26 C25 123.3(9)
C5 C26 C25 120.8(8)
C1 C26 Ru1 67.4(4)
C5 C26 Ru1 69.4(5)
C25 C26 Ru1 128.8(6)
C35 C30 C31 117.8(9)
C35 C30 C29 121.6(12)
C31 C30 C29 120.6(12)
C35 C30 Ru1 70.7(6)
C31 C30 Ru1 70.0(6)
C29 C30 Ru1 132.2(9)
C32 C31 C30 120.6(9)
C32 C31 Ru1 71.8(6)
C30 C31 Ru1 72.2(6)
C33 C32 C31 119.8(9)
C33 C32 Ru1 72.6(6)
C31 C32 Ru1 70.5(6)
C32 C33 C34 117.9(10)
C32 C33 C36 123.3(10)
C34 C33 C36 118.7(10)
C32 C33 Ru1 71.8(6)
C34 C33 Ru1 69.4(6)
C36 C33 Ru1 127.4(8)
C35 C34 C33 121.7(9)
C35 C34 Ru1 72.1(6)
C33 C34 Ru1 72.8(6)
C30 C35 C34 122.3(10)
C30 C35 Ru1 74.1(6)
C34 C35 Ru1 71.5(6)
C37 C36 C33 109.4(13)
C37 C36 C38 111.8(11)
C33 C36 C38 111.5(9)
F3A B1A F2A 109.2
F3A B1A F4A 109.5
F2A B1A F4A 109.9
F3A B1A F1A 109.8
F2A B1A F1A 109.9
F4A B1A F1A 108.5
F3B B1B F2B 111.7
F3B B1B F4B 109.4
F2B B1B F4B 108.0
F3B B1B F1B 108.5
F2B B1B F1B 110.2
F4B B1B F1B 109.1
F6A B2A F7A 115.3
F6A B2A F8 119.9
F7A B2A F8 98.7
F6A B2A F5A 110.5
F7A B2A F5A 107.8
F8 B2A F5A 103.1
F6B B2B F7B 117.4
F6B B2B F9 122.1
F7B B2B F9 99.7
F6B B2B F5B 107.0
F7B B2B F5B 110.4
F9 B2B F5B 98.4

loop_
_geom_bond_atom_site_label_1
_geom_bond_atom_site_label_2
_geom_bond_distance
Ru1 C4 2.190(9)
Ru1 C1 2.193(8)
Ru1 C34 2.196(9)
Ru1 C35 2.203(9)
Ru1 C31 2.216(9)
Ru1 C32 2.232(10)
Ru1 C3 2.234(9)
Ru1 C5 2.240(8)
Ru1 C2 2.240(9)
Ru1 C33 2.242(11)
Ru1 C30 2.245(10)
Ru1 C26 2.298(8)
C1 C2 1.387(12)
C1 C26 1.433(11)
C2 C3 1.409(13)
C2 C27 1.483(12)
C3 C4 1.390(12)
C4 C5 1.417(12)
C5 C26 1.434(12)
C5 C6 1.436(12)
C6 C7 1.303(14)
C7 C8 1.392(14)
C8 C9 1.395(15)
C8 C25 1.446(13)
C9 C10 1.371(18)
C10 C11 1.432(18)
C11 C24 1.382(17)
C11 C12 1.41(2)
C12 C13 1.35(2)
C13 C14 1.40(2)
C14 C23 1.414(16)
C14 C15 1.43(2)
C15 C16 1.34(2)
C16 C17 1.41(2)
C17 C18 1.362(17)
C17 C22 1.426(16)
C18 C19 1.351(17)
C19 C20 1.469(17)
C20 C21 1.371(14)
C20 C28 1.531(15)
C21 C22 1.401(14)
C22 C23 1.448(15)
C23 C24 1.507(16)
C24 C25 1.445(15)
C25 C26 1.436(12)
C29 C30 1.475(13)
C30 C35 1.344(13)
C30 C31 1.445(14)
C31 C32 1.437(14)
C32 C33 1.369(13)
C33 C34 1.441(13)
C33 C36 1.535(15)
C34 C35 1.375(14)
C36 C37 1.445(17)
C36 C38 1.553(14)
B1A F3A 1.3617
B1A F2A 1.3683
B1A F4A 1.3724
B1A F1A 1.3730
B1B F3B 1.3451
B1B F2B 1.3655
B1B F4B 1.3751
B1B F1B 1.3809
B2A F6A 1.3040
B2A F7A 1.3450
B2A F8 1.3625
B2A F5A 1.3891
B2B F6B 1.3041
B2B F7B 1.3334
B2B F9 1.3676
B2B F5B 1.3923

loop_
_platon_squeeze_void_nr
_platon_squeeze_void_average_x
_platon_squeeze_void_average_y
_platon_squeeze_void_average_z
_platon_squeeze_void_volume
_platon_squeeze_void_count_electrons
_platon_squeeze_void_content
1 0.000 0.000 0.000 138 40 ' '
2 1.000 0.500 0.500 138 43 ' '
